data_4024219
loop_
_publ_author_name
'Jun Yang'
'Mahender B. Dewal'
'David Sobransingh'
'Mark D. Smith'
'Yuewen Xu'
'Linda S. Shimizu'

_publ_section_title
;
Examination of the Structural Features That Favor the Columnar
Self-Assembly of Bis-urea Macrocycles
;
_journal_name_full 'Journal of Organic Chemistry'
_journal_page_first 102
_journal_page_last 110
_journal_paper_doi 10.1021/jo801717w
_journal_volume 74
_journal_year 2009
_chemical_formula_moiety 'C16 H24 N4 O4'
_chemical_formula_sum 'C16 H24 N4 O4'
_chemical_formula_weight 336.39
_chemical_name_systematic
; 
 ? 
;
_space_group_IT_number 2
_symmetry_cell_setting triclinic
_symmetry_space_group_name_Hall '-P 1'
_symmetry_space_group_name_H-M 'P -1'
_atom_sites_solution_hydrogens mixed
_atom_sites_solution_primary direct
_atom_sites_solution_secondary difmap
_audit_creation_method SHELXL-97
_cell_angle_alpha 101.029(2)
_cell_angle_beta 112.7490(10)
_cell_angle_gamma 91.4500(10)
_cell_formula_units_Z 2
_cell_length_a 9.1218(6)
_cell_length_b 9.8426(7)
_cell_length_c 10.7786(7)
_cell_measurement_reflns_used 1751
_cell_measurement_temperature 294(2)
_cell_measurement_theta_max 21.843
_cell_measurement_theta_min 2.436
_cell_volume 870.68(10)
_computing_cell_refinement 'SAINT+ NT V6.22 (Bruker, 2001)'
_computing_data_collection 'SMART NT V5.625 (Bruker, 1998)'
_computing_data_reduction 'SAINT+ NT V6.22'
_computing_molecular_graphics 'SHELXTL V6.1 (Sheldrick, 2000)'
_computing_publication_material 'SHELXTL V6.1'
_computing_structure_refinement 'SHELXL-97 (Sheldrick, 1997)'
_computing_structure_solution 'SHELXS-97 (Sheldrick, 1990)'
_diffrn_ambient_temperature 294(2)
_diffrn_measured_fraction_theta_full 1.000
_diffrn_measured_fraction_theta_max 1.000
_diffrn_measurement_device_type 'Bruker SMART APEX CCD diffractometer'
_diffrn_measurement_method 'omega scans'
_diffrn_radiation_monochromator graphite
_diffrn_radiation_source 'fine-focus sealed tube'
_diffrn_radiation_type MoK\a
_diffrn_radiation_wavelength 0.71073
_diffrn_reflns_av_R_equivalents 0.0411
_diffrn_reflns_av_sigmaI/netI 0.0476
_diffrn_reflns_limit_h_max 10
_diffrn_reflns_limit_h_min -10
_diffrn_reflns_limit_k_max 10
_diffrn_reflns_limit_k_min -10
_diffrn_reflns_limit_l_max 11
_diffrn_reflns_limit_l_min -11
_diffrn_reflns_number 7042
_diffrn_reflns_theta_full 23.26
_diffrn_reflns_theta_max 23.26
_diffrn_reflns_theta_min 2.10
_diffrn_standards_decay_% 0
_exptl_absorpt_coefficient_mu 0.094
_exptl_absorpt_correction_type none
_exptl_crystal_colour colorless
_exptl_crystal_density_diffrn 1.283
_exptl_crystal_density_meas 0
_exptl_crystal_density_method 'not measured'
_exptl_crystal_description needle
_exptl_crystal_F_000 360
_exptl_crystal_size_max 0.48
_exptl_crystal_size_mid 0.12
_exptl_crystal_size_min 0.08
_refine_diff_density_max 0.344
_refine_diff_density_min -0.182
_refine_diff_density_rms 0.034
_refine_ls_extinction_method none
_refine_ls_goodness_of_fit_ref 0.937
_refine_ls_hydrogen_treatment mixed
_refine_ls_matrix_type full
_refine_ls_number_parameters 233
_refine_ls_number_reflns 2497
_refine_ls_number_restraints 0
_refine_ls_restrained_S_all 0.937
_refine_ls_R_factor_all 0.0724
_refine_ls_R_factor_gt 0.0450
_refine_ls_shift/su_max 0.000
_refine_ls_shift/su_mean 0.000
_refine_ls_structure_factor_coef Fsqd
_refine_ls_weighting_details 'calc w=1/[\s^2^(Fo^2^)+(0.0671P)^2^+0.0000P] where P=(Fo^2^+2Fc^2^)/3'
_refine_ls_weighting_scheme calc
_refine_ls_wR_factor_gt 0.1116
_refine_ls_wR_factor_ref 0.1243
_reflns_number_gt 1628
_reflns_number_total 2497
_reflns_threshold_expression >2sigma(I)
_cod_data_source_file jo801717w_si_001.cif
_cod_data_source_block pbu04am
_cod_depositor_comments
;
The following automatic conversions were performed:
'_symmetry_cell_setting' value 'Triclinic' changed to 'triclinic'
according to '/home/saulius/struct/CIF-dictionaries/cif_core.dic'
dictionary named 'cif_core.dic' version 2.4.1 from 2010-06-29.

Automatic conversion script
Id: cif_fix_enum 1527 2010-12-29 10:47:43Z saulius 
;
_cod_database_code 4024219

loop_
_symmetry_equiv_pos_as_xyz
'x, y, z'
'-x, -y, -z'

loop_
_atom_site_label
_atom_site_type_symbol
_atom_site_fract_x
_atom_site_fract_y
_atom_site_fract_z
_atom_site_U_iso_or_equiv
_atom_site_adp_type
_atom_site_occupancy
_atom_site_symmetry_multiplicity
_atom_site_calc_flag
_atom_site_refinement_flags
_atom_site_disorder_assembly
_atom_site_disorder_group
C1 C 0.3156(3) 0.5775(3) 0.2851(3) 0.0469(6) Uani 1 1 d . . .
C2 C 0.1861(3) 0.3562(3) 0.1250(3) 0.0584(7) Uani 1 1 d . . .
H2A H 0.2883 0.3485 0.1177 0.070 Uiso 1 1 calc R . .
H2B H 0.1036 0.3355 0.0322 0.070 Uiso 1 1 calc R . .
C3 C 0.1619(2) 0.2482(3) 0.1990(2) 0.0442(6) Uani 1 1 d . . .
C4 C 0.1543(3) 0.1089(3) 0.1399(3) 0.0592(7) Uani 1 1 d . . .
H4A H 0.1621 0.0844 0.0551 0.071 Uiso 1 1 calc R . .
C5 C 0.1355(3) 0.0061(3) 0.2048(3) 0.0718(8) Uani 1 1 d . . .
H5 H 0.1306 -0.0869 0.1636 0.086 Uiso 1 1 calc R . .
C6 C 0.1238(3) 0.0403(3) 0.3291(3) 0.0645(8) Uani 1 1 d . . .
H6 H 0.1127 -0.0298 0.3728 0.077 Uiso 1 1 calc R . .
C7 C 0.1283(3) 0.1782(3) 0.3910(3) 0.0499(7) Uani 1 1 d . . .
C8 C 0.1477(2) 0.2812(3) 0.3239(2) 0.0489(7) Uani 1 1 d . . .
H8 H 0.1510 0.3743 0.3644 0.059 Uiso 1 1 calc R . .
C9 C 0.1079(3) 0.2141(3) 0.5244(3) 0.0654(8) Uani 1 1 d . . .
H9A H -0.0008 0.2356 0.5055 0.079 Uiso 1 1 calc R . .
H9B H 0.1234 0.1334 0.5656 0.079 Uiso 1 1 calc R . .
C10 C 0.1890(3) 0.4034(3) 0.7272(3) 0.0491(6) Uani 1 1 d . . .
C11 C 0.2830(4) 0.5997(3) 0.9245(3) 0.0766(9) Uani 1 1 d . . .
H11A H 0.2825 0.5474 0.9921 0.092 Uiso 1 1 calc R . .
H11B H 0.1811 0.6372 0.8907 0.092 Uiso 1 1 calc R . .
C12 C 0.4109(4) 0.7141(3) 0.9908(3) 0.0839(10) Uani 1 1 d . . .
H12A H 0.3898 0.7754 1.0626 0.101 Uiso 1 1 calc R . .
H12B H 0.5106 0.6765 1.0348 0.101 Uiso 1 1 calc R . .
C13 C 0.3089(4) 0.8758(4) 0.8517(3) 0.0889(10) Uani 1 1 d . . .
H13A H 0.3018 0.9400 0.9290 0.107 Uiso 1 1 calc R . .
H13B H 0.2081 0.8169 0.8032 0.107 Uiso 1 1 calc R . .
C14 C 0.3359(4) 0.9562(3) 0.7571(3) 0.0886(10) Uani 1 1 d . . .
H14A H 0.2709 1.0332 0.7512 0.106 Uiso 1 1 calc R . .
H14B H 0.4470 0.9956 0.7976 0.106 Uiso 1 1 calc R . .
C15 C 0.4226(4) 0.8029(4) 0.6085(3) 0.0930(11) Uani 1 1 d . . .
H15A H 0.4087 0.7112 0.6256 0.112 Uiso 1 1 calc R . .
H15B H 0.5258 0.8487 0.6757 0.112 Uiso 1 1 calc R . .
C16 C 0.4180(3) 0.7890(3) 0.4674(3) 0.0817(10) Uani 1 1 d . . .
H16A H 0.4088 0.8800 0.4447 0.098 Uiso 1 1 calc R . .
H16B H 0.5190 0.7599 0.4678 0.098 Uiso 1 1 calc R . .
N1 N 0.2906(3) 0.6927(2) 0.3607(2) 0.0628(7) Uani 1 1 d . . .
H1 H 0.198(3) 0.701(2) 0.356(3) 0.059(8) Uiso 1 1 d . . .
N2 N 0.1825(3) 0.4985(2) 0.1896(2) 0.0503(6) Uani 1 1 d . . .
H2 H 0.097(3) 0.519(2) 0.190(2) 0.046(7) Uiso 1 1 d . . .
N3 N 0.2169(3) 0.3304(3) 0.6219(2) 0.0589(7) Uani 1 1 d . . .
H3 H 0.305(3) 0.348(3) 0.619(2) 0.059(8) Uiso 1 1 d . . .
N4 N 0.3006(3) 0.5073(3) 0.8117(2) 0.0605(7) Uani 1 1 d . . .
H4 H 0.373(3) 0.526(2) 0.794(2) 0.041(7) Uiso 1 1 d . . .
O1 O 0.45066(19) 0.54687(18) 0.29960(18) 0.0648(6) Uani 1 1 d . . .
O2 O 0.0667(2) 0.37570(19) 0.74597(19) 0.0667(6) Uani 1 1 d . . .
O3 O 0.4302(2) 0.7944(2) 0.90021(19) 0.0684(6) Uani 1 1 d . . .
O4 O 0.3012(2) 0.8805(2) 0.6233(2) 0.0847(7) Uani 1 1 d . . .

loop_
_atom_site_aniso_label
_atom_site_aniso_U_11
_atom_site_aniso_U_22
_atom_site_aniso_U_33
_atom_site_aniso_U_23
_atom_site_aniso_U_13
_atom_site_aniso_U_12
C1 0.0444(16) 0.0531(17) 0.0527(16) 0.0132(14) 0.0289(13) 0.0039(13)
C2 0.0614(17) 0.0626(19) 0.0544(16) 0.0012(15) 0.0324(14) -0.0026(13)
C3 0.0356(13) 0.0522(16) 0.0393(14) 0.0010(13) 0.0134(11) -0.0001(11)
C4 0.0582(17) 0.064(2) 0.0494(16) -0.0027(15) 0.0220(13) 0.0044(14)
C5 0.080(2) 0.0550(19) 0.073(2) 0.0009(17) 0.0284(17) 0.0086(15)
C6 0.0614(18) 0.056(2) 0.071(2) 0.0169(16) 0.0205(15) 0.0002(14)
C7 0.0374(14) 0.0620(19) 0.0457(15) 0.0112(14) 0.0125(11) -0.0041(12)
C8 0.0412(14) 0.0538(16) 0.0462(15) -0.0001(13) 0.0170(12) -0.0033(11)
C9 0.0604(17) 0.079(2) 0.0542(17) 0.0124(15) 0.0225(14) -0.0118(15)
C10 0.0419(15) 0.0642(18) 0.0493(16) 0.0178(14) 0.0238(13) 0.0128(13)
C11 0.095(2) 0.077(2) 0.069(2) 0.0029(18) 0.0524(18) -0.0075(18)
C12 0.100(3) 0.089(2) 0.060(2) 0.0051(19) 0.0345(18) 0.001(2)
C13 0.079(2) 0.123(3) 0.066(2) 0.013(2) 0.0334(18) 0.031(2)
C14 0.103(3) 0.076(2) 0.074(2) 0.011(2) 0.024(2) 0.0300(19)
C15 0.063(2) 0.109(3) 0.076(2) -0.001(2) 0.0046(17) 0.0265(19)
C16 0.0494(17) 0.083(2) 0.100(3) -0.0192(19) 0.0354(17) -0.0099(15)
N1 0.0390(14) 0.0618(16) 0.0824(17) -0.0057(13) 0.0288(13) 0.0005(12)
N2 0.0396(13) 0.0602(15) 0.0550(14) 0.0094(11) 0.0246(11) 0.0049(11)
N3 0.0386(13) 0.0852(18) 0.0530(14) 0.0024(12) 0.0251(11) -0.0058(12)
N4 0.0562(15) 0.0728(17) 0.0607(16) 0.0019(13) 0.0387(13) -0.0027(13)
O1 0.0429(11) 0.0764(14) 0.0793(13) 0.0037(11) 0.0351(9) 0.0084(9)
O2 0.0482(11) 0.0870(14) 0.0794(14) 0.0162(11) 0.0418(10) 0.0068(9)
O3 0.0655(13) 0.0703(13) 0.0669(13) 0.0154(11) 0.0240(10) 0.0025(10)
O4 0.0618(13) 0.1186(18) 0.0614(13) 0.0065(13) 0.0166(10) 0.0244(12)

loop_
_atom_type_symbol
_atom_type_description
_atom_type_scat_dispersion_real
_atom_type_scat_dispersion_imag
_atom_type_scat_source
C C 0.0033 0.0016 'International Tables Vol C Tables 4.2.6.8 and 6.1.1.4'
H H 0.0000 0.0000 'International Tables Vol C Tables 4.2.6.8 and 6.1.1.4'
N N 0.0061 0.0033 'International Tables Vol C Tables 4.2.6.8 and 6.1.1.4'
O O 0.0106 0.0060 'International Tables Vol C Tables 4.2.6.8 and 6.1.1.4'

loop_
_geom_angle_atom_site_label_1
_geom_angle_atom_site_label_2
_geom_angle_atom_site_label_3
_geom_angle
_geom_angle_site_symmetry_1
_geom_angle_site_symmetry_3
_geom_angle_publ_flag
O1 C1 N1 122.6(2) . . ?
O1 C1 N2 121.9(3) . . ?
N1 C1 N2 115.4(2) . . ?
N2 C2 C3 115.1(2) . . ?
N2 C2 H2A 108.5 . . ?
C3 C2 H2A 108.5 . . ?
N2 C2 H2B 108.5 . . ?
C3 C2 H2B 108.5 . . ?
H2A C2 H2B 107.5 . . ?
C8 C3 C4 118.2(2) . . ?
C8 C3 C2 123.1(2) . . ?
C4 C3 C2 118.7(2) . . ?
C5 C4 C3 121.0(2) . . ?
C5 C4 H4A 119.5 . . ?
C3 C4 H4A 119.5 . . ?
C6 C5 C4 120.3(3) . . ?
C6 C5 H5 119.9 . . ?
C4 C5 H5 119.9 . . ?
C5 C6 C7 120.7(3) . . ?
C5 C6 H6 119.7 . . ?
C7 C6 H6 119.7 . . ?
C6 C7 C8 118.3(2) . . ?
C6 C7 C9 120.2(2) . . ?
C8 C7 C9 121.4(2) . . ?
C3 C8 C7 121.5(2) . . ?
C3 C8 H8 119.2 . . ?
C7 C8 H8 119.2 . . ?
N3 C9 C7 113.7(2) . . ?
N3 C9 H9A 108.8 . . ?
C7 C9 H9A 108.8 . . ?
N3 C9 H9B 108.8 . . ?
C7 C9 H9B 108.8 . . ?
H9A C9 H9B 107.7 . . ?
O2 C10 N4 121.8(3) . . ?
O2 C10 N3 121.9(3) . . ?
N4 C10 N3 116.3(2) . . ?
N4 C11 C12 112.3(2) . . ?
N4 C11 H11A 109.2 . . ?
C12 C11 H11A 109.2 . . ?
N4 C11 H11B 109.2 . . ?
C12 C11 H11B 109.2 . . ?
H11A C11 H11B 107.9 . . ?
O3 C12 C11 114.6(2) . . ?
O3 C12 H12A 108.6 . . ?
C11 C12 H12A 108.6 . . ?
O3 C12 H12B 108.6 . . ?
C11 C12 H12B 108.6 . . ?
H12A C12 H12B 107.6 . . ?
O3 C13 C14 111.8(3) . . ?
O3 C13 H13A 109.3 . . ?
C14 C13 H13A 109.3 . . ?
O3 C13 H13B 109.3 . . ?
C14 C13 H13B 109.3 . . ?
H13A C13 H13B 107.9 . . ?
O4 C14 C13 115.6(3) . . ?
O4 C14 H14A 108.4 . . ?
C13 C14 H14A 108.4 . . ?
O4 C14 H14B 108.4 . . ?
C13 C14 H14B 108.4 . . ?
H14A C14 H14B 107.4 . . ?
O4 C15 C16 110.4(3) . . ?
O4 C15 H15A 109.6 . . ?
C16 C15 H15A 109.6 . . ?
O4 C15 H15B 109.6 . . ?
C16 C15 H15B 109.6 . . ?
H15A C15 H15B 108.1 . . ?
N1 C16 C15 115.3(3) . . ?
N1 C16 H16A 108.4 . . ?
C15 C16 H16A 108.4 . . ?
N1 C16 H16B 108.4 . . ?
C15 C16 H16B 108.4 . . ?
H16A C16 H16B 107.5 . . ?
C1 N1 C16 123.2(2) . . ?
C1 N1 H1 117.8(17) . . ?
C16 N1 H1 118.0(17) . . ?
C1 N2 C2 121.9(2) . . ?
C1 N2 H2 117.7(16) . . ?
C2 N2 H2 116.2(16) . . ?
C10 N3 C9 122.2(2) . . ?
C10 N3 H3 117.7(17) . . ?
C9 N3 H3 119.7(17) . . ?
C10 N4 C11 122.6(2) . . ?
C10 N4 H4 119.4(17) . . ?
C11 N4 H4 117.4(17) . . ?
C13 O3 C12 114.5(2) . . ?
C14 O4 C15 115.0(2) . . ?

loop_
_geom_bond_atom_site_label_1
_geom_bond_atom_site_label_2
_geom_bond_distance
_geom_bond_site_symmetry_2
_geom_bond_publ_flag
C1 O1 1.234(3) . ?
C1 N1 1.344(3) . ?
C1 N2 1.348(3) . ?
C2 N2 1.447(3) . ?
C2 C3 1.504(3) . ?
C2 H2A 0.9700 . ?
C2 H2B 0.9700 . ?
C3 C8 1.380(3) . ?
C3 C4 1.384(3) . ?
C4 C5 1.378(4) . ?
C4 H4A 0.9300 . ?
C5 C6 1.364(4) . ?
C5 H5 0.9300 . ?
C6 C7 1.385(4) . ?
C6 H6 0.9300 . ?
C7 C8 1.398(3) . ?
C7 C9 1.497(3) . ?
C8 H8 0.9300 . ?
C9 N3 1.441(3) . ?
C9 H9A 0.9700 . ?
C9 H9B 0.9700 . ?
C10 O2 1.241(3) . ?
C10 N4 1.337(3) . ?
C10 N3 1.337(3) . ?
C11 N4 1.437(3) . ?
C11 C12 1.456(4) . ?
C11 H11A 0.9700 . ?
C11 H11B 0.9700 . ?
C12 O3 1.425(3) . ?
C12 H12A 0.9700 . ?
C12 H12B 0.9700 . ?
C13 O3 1.378(3) . ?
C13 C14 1.489(4) . ?
C13 H13A 0.9700 . ?
C13 H13B 0.9700 . ?
C14 O4 1.400(3) . ?
C14 H14A 0.9700 . ?
C14 H14B 0.9700 . ?
C15 O4 1.403(3) . ?
C15 C16 1.484(4) . ?
C15 H15A 0.9700 . ?
C15 H15B 0.9700 . ?
C16 N1 1.437(3) . ?
C16 H16A 0.9700 . ?
C16 H16B 0.9700 . ?
N1 H1 0.83(3) . ?
N2 H2 0.82(2) . ?
N3 H3 0.83(2) . ?
N4 H4 0.78(2) . ?

loop_
_geom_hbond_atom_site_label_D
_geom_hbond_atom_site_label_H
_geom_hbond_atom_site_label_A
_geom_hbond_distance_DH
_geom_hbond_distance_HA
_geom_hbond_distance_DA
_geom_hbond_angle_DHA
_geom_hbond_site_symmetry_A
N1 H1 O2 0.83(3) 2.26(3) 3.015(3) 150(2) 2_566
N2 H2 O2 0.82(2) 2.09(2) 2.867(3) 159(2) 2_566
N3 H3 O1 0.83(2) 2.19(2) 2.968(3) 154(2) 2_666
N4 H4 O1 0.78(2) 2.27(2) 2.965(3) 149(2) 2_666

loop_
_geom_torsion_atom_site_label_1
_geom_torsion_atom_site_label_2
_geom_torsion_atom_site_label_3
_geom_torsion_atom_site_label_4
_geom_torsion
_geom_torsion_site_symmetry_1
_geom_torsion_site_symmetry_2
_geom_torsion_site_symmetry_3
_geom_torsion_site_symmetry_4
_geom_torsion_publ_flag
N2 C2 C3 C8 -4.0(3) . . . . ?
N2 C2 C3 C4 176.3(2) . . . . ?
C8 C3 C4 C5 -0.9(4) . . . . ?
C2 C3 C4 C5 178.7(2) . . . . ?
C3 C4 C5 C6 0.0(4) . . . . ?
C4 C5 C6 C7 1.0(4) . . . . ?
C5 C6 C7 C8 -1.0(4) . . . . ?
C5 C6 C7 C9 177.2(2) . . . . ?
C4 C3 C8 C7 0.9(3) . . . . ?
C2 C3 C8 C7 -178.8(2) . . . . ?
C6 C7 C8 C3 0.1(3) . . . . ?
C9 C7 C8 C3 -178.1(2) . . . . ?
C6 C7 C9 N3 137.5(3) . . . . ?
C8 C7 C9 N3 -44.3(3) . . . . ?
N4 C11 C12 O3 55.4(4) . . . . ?
O3 C13 C14 O4 77.4(3) . . . . ?
O4 C15 C16 N1 -74.7(4) . . . . ?
O1 C1 N1 C16 -1.6(4) . . . . ?
N2 C1 N1 C16 179.9(3) . . . . ?
C15 C16 N1 C1 -117.1(3) . . . . ?
O1 C1 N2 C2 17.5(4) . . . . ?
N1 C1 N2 C2 -164.0(2) . . . . ?
C3 C2 N2 C1 89.1(3) . . . . ?
O2 C10 N3 C9 -0.7(4) . . . . ?
N4 C10 N3 C9 178.9(2) . . . . ?
C7 C9 N3 C10 160.0(2) . . . . ?
O2 C10 N4 C11 -4.1(4) . . . . ?
N3 C10 N4 C11 176.4(3) . . . . ?
C12 C11 N4 C10 -173.0(3) . . . . ?
C14 C13 O3 C12 -179.7(2) . . . . ?
C11 C12 O3 C13 70.5(3) . . . . ?
C13 C14 O4 C15 -81.9(4) . . . . ?
C16 C15 O4 C14 -150.5(3) . . . . ?

loop_
_cod_related_entry_id
_cod_related_entry_database
_cod_related_entry_code
1 ChemSpider 30658856
